data_4304502
loop_
_publ_author_name
'Bin Li'
'John D. Corbett'

_publ_section_title
;
Similar K@Au10Sn10 Polyhedra in the Markedly Different Structures of
KAu4Sn6 and KAu3Sn3. Syntheses and Characterization
;
_journal_name_full 'Inorganic Chemistry'
_journal_page_first 3610
_journal_page_last 3616
_journal_paper_doi 10.1021/ic701997x
_journal_volume 47
_journal_year 2008
_chemical_formula_sum 'Au3 K Sn3'
_chemical_formula_weight 986.07
_chemical_name_systematic
; 
 ? 
;
_space_group_IT_number 59
_symmetry_cell_setting orthorhombic
_symmetry_space_group_name_Hall '-P 2ab 2a'
_symmetry_space_group_name_H-M 'P m m n :2'
_atom_sites_solution_primary direct
_atom_sites_solution_secondary difmap
_audit_creation_method SHELXL-97
_cell_angle_alpha 90.00
_cell_angle_beta 90.00
_cell_angle_gamma 90.00
_cell_formula_units_Z 2
_cell_length_a 4.6614(9)
_cell_length_b 7.6587(15)
_cell_length_c 9.2705(19)
_cell_measurement_reflns_used 1903
_cell_measurement_temperature 293(2)
_cell_measurement_theta_max 28.25
_cell_measurement_theta_min 2.20
_cell_volume 330.96(11)
_computing_cell_refinement 'Bruker SMART'
_computing_data_collection 'Bruker SMART'
_computing_data_reduction 'Bruker SAINT'
_computing_molecular_graphics 'Bruker SHELXTL'
_computing_publication_material 'Bruker SHELXTL'
_computing_structure_refinement 'SHELXL-97 (Sheldrick, 1997)'
_computing_structure_solution 'SHELXS-97 (Sheldrick, 1990)'
_diffrn_ambient_temperature 293(2)
_diffrn_measured_fraction_theta_full 0.976
_diffrn_measured_fraction_theta_max 0.976
_diffrn_measurement_device_type 'CCD area detector'
_diffrn_measurement_method 'phi and omega scans'
_diffrn_radiation_monochromator graphite
_diffrn_radiation_source 'fine-focus sealed tube'
_diffrn_radiation_type MoK\a
_diffrn_radiation_wavelength 0.71073
_diffrn_reflns_av_R_equivalents 0.1224
_diffrn_reflns_av_sigmaI/netI 0.0504
_diffrn_reflns_limit_h_max 6
_diffrn_reflns_limit_h_min -6
_diffrn_reflns_limit_k_max 10
_diffrn_reflns_limit_k_min -9
_diffrn_reflns_limit_l_max 12
_diffrn_reflns_limit_l_min -12
_diffrn_reflns_number 3761
_diffrn_reflns_theta_full 28.28
_diffrn_reflns_theta_max 28.28
_diffrn_reflns_theta_min 2.20
_exptl_absorpt_coefficient_mu 77.883
_exptl_absorpt_correction_T_max 0.3498
_exptl_absorpt_correction_T_min 0.1537
_exptl_absorpt_correction_type numerical
_exptl_crystal_colour silver
_exptl_crystal_density_diffrn 9.895
_exptl_crystal_density_method 'not measured'
_exptl_crystal_description irregular
_exptl_crystal_F_000 812
_exptl_crystal_size_max 0.13
_exptl_crystal_size_mid 0.11
_exptl_crystal_size_min 0.09
_refine_diff_density_max 3.063
_refine_diff_density_min -2.579
_refine_diff_density_rms 0.768
_refine_ls_extinction_coef 0.0071(5)
_refine_ls_extinction_expression Fc^*^=kFc[1+0.001xFc^2^\l^3^/sin(2\q)]^-1/4^
_refine_ls_extinction_method SHELXL
_refine_ls_goodness_of_fit_ref 0.993
_refine_ls_matrix_type full
_refine_ls_number_parameters 26
_refine_ls_number_reflns 482
_refine_ls_number_restraints 0
_refine_ls_restrained_S_all 0.993
_refine_ls_R_factor_all 0.0425
_refine_ls_R_factor_gt 0.0406
_refine_ls_shift/su_max 0.000
_refine_ls_shift/su_mean 0.000
_refine_ls_structure_factor_coef Fsqd
_refine_ls_weighting_details 'calc w=1/[\s^2^(Fo^2^)+(0.0045P)^2^+30.0000P] where P=(Fo^2^+2Fc^2^)/3'
_refine_ls_weighting_scheme calc
_refine_ls_wR_factor_gt 0.0893
_refine_ls_wR_factor_ref 0.0900
_reflns_number_gt 443
_reflns_number_total 482
_reflns_threshold_expression >2sigma(I)
_cod_data_source_file ic701997x-file004_2.cif
_cod_data_source_block KAu3Sn3
_cod_depositor_comments
;
The following automatic conversions were performed:
'_symmetry_cell_setting' value 'Orthorhombic' changed to 'orthorhombic'
according to '/home/saulius/struct/CIF-dictionaries/cif_core.dic'
dictionary named 'cif_core.dic' version 2.4.1 from 2010-06-29.

Automatic conversion script
Id: cif_fix_enum 1527 2010-12-29 10:47:43Z saulius 
;
_cod_original_sg_symbol_H-M 'P m m n'
_cod_database_code 4304502

loop_
_symmetry_equiv_pos_as_xyz
'x, y, z'
'-x+1/2, -y+1/2, z'
'-x, y+1/2, -z'
'x+1/2, -y, -z'
'-x, -y, -z'
'x-1/2, y-1/2, -z'
'x, -y-1/2, z'
'-x-1/2, y, z'

loop_
_atom_site_label
_atom_site_type_symbol
_atom_site_fract_x
_atom_site_fract_y
_atom_site_fract_z
_atom_site_U_iso_or_equiv
_atom_site_adp_type
_atom_site_occupancy
_atom_site_symmetry_multiplicity
_atom_site_calc_flag
_atom_site_refinement_flags
_atom_site_disorder_assembly
_atom_site_disorder_group
Au1 Au 0.2500 0.2500 0.07099(12) 0.0249(4) Uani 1 4 d S . .
Au2 Au 0.2500 0.53952(11) 0.58090(9) 0.0257(3) Uani 1 2 d S . .
Sn1 Sn 0.2500 0.2500 0.3860(2) 0.0228(5) Uani 1 4 d S . .
Sn2 Sn 0.2500 0.54660(18) 0.87845(15) 0.0231(4) Uani 1 2 d S . .
K K 0.2500 0.7500 0.2598(7) 0.0286(14) Uani 1 4 d S . .

loop_
_atom_site_aniso_label
_atom_site_aniso_U_11
_atom_site_aniso_U_22
_atom_site_aniso_U_33
_atom_site_aniso_U_23
_atom_site_aniso_U_13
_atom_site_aniso_U_12
Au1 0.0222(6) 0.0259(6) 0.0265(6) 0.000 0.000 0.000
Au2 0.0212(5) 0.0284(5) 0.0274(5) -0.0036(3) 0.000 0.000
Sn1 0.0190(9) 0.0221(9) 0.0272(10) 0.000 0.000 0.000
Sn2 0.0210(7) 0.0221(7) 0.0262(7) 0.0006(5) 0.000 0.000
K 0.029(3) 0.025(3) 0.032(3) 0.000 0.000 0.000

loop_
_atom_type_symbol
_atom_type_description
_atom_type_scat_dispersion_real
_atom_type_scat_dispersion_imag
_atom_type_scat_source
K K 0.2009 0.2494 'International Tables Vol C Tables 4.2.6.8 and 6.1.1.4'
Sn Sn -0.6537 1.4246 'International Tables Vol C Tables 4.2.6.8 and 6.1.1.4'
Au Au -2.0133 8.8022 'International Tables Vol C Tables 4.2.6.8 and 6.1.1.4'

loop_
_geom_angle_atom_site_label_1
_geom_angle_atom_site_label_2
_geom_angle_atom_site_label_3
_geom_angle
_geom_angle_site_symmetry_1
_geom_angle_site_symmetry_3
_geom_angle_publ_flag
Sn2 Au1 Sn2 161.02(8) 5_666 6_556 ?
Sn2 Au1 Sn2 66.47(5) 5_666 6_656 ?
Sn2 Au1 Sn2 110.17(5) 6_556 6_656 ?
Sn2 Au1 Sn2 110.17(5) 5_666 5_566 ?
Sn2 Au1 Sn2 66.47(5) 6_556 5_566 ?
Sn2 Au1 Sn2 161.02(8) 6_656 5_566 ?
Sn2 Au1 Sn2 122.20(3) 5_666 2_554 ?
Sn2 Au1 Sn2 70.79(3) 6_556 2_554 ?
Sn2 Au1 Sn2 70.79(3) 6_656 2_554 ?
Sn2 Au1 Sn2 122.20(3) 5_566 2_554 ?
Sn2 Au1 Sn2 70.79(3) 5_666 1_554 ?
Sn2 Au1 Sn2 122.20(3) 6_556 1_554 ?
Sn2 Au1 Sn2 122.20(3) 6_656 1_554 ?
Sn2 Au1 Sn2 70.79(3) 5_566 1_554 ?
Sn2 Au1 Sn2 103.68(7) 2_554 1_554 ?
Sn2 Au1 Sn1 80.51(4) 5_666 . ?
Sn2 Au1 Sn1 80.51(4) 6_556 . ?
Sn2 Au1 Sn1 80.51(4) 6_656 . ?
Sn2 Au1 Sn1 80.51(4) 5_566 . ?
Sn2 Au1 Sn1 128.16(3) 2_554 . ?
Sn2 Au1 Sn1 128.16(3) 1_554 . ?
Sn2 Au1 K 128.86(6) 5_666 5_565 ?
Sn2 Au1 K 68.60(6) 6_556 5_565 ?
Sn2 Au1 K 128.86(6) 6_656 5_565 ?
Sn2 Au1 K 68.60(6) 5_566 5_565 ?
Sn2 Au1 K 60.53(4) 2_554 5_565 ?
Sn2 Au1 K 60.53(4) 1_554 5_565 ?
Sn1 Au1 K 142.76(6) . 5_565 ?
Sn2 Au1 K 68.60(6) 5_666 5_665 ?
Sn2 Au1 K 128.86(6) 6_556 5_665 ?
Sn2 Au1 K 68.60(6) 6_656 5_665 ?
Sn2 Au1 K 128.86(6) 5_566 5_665 ?
Sn2 Au1 K 60.53(4) 2_554 5_665 ?
Sn2 Au1 K 60.53(4) 1_554 5_665 ?
Sn1 Au1 K 142.76(6) . 5_665 ?
K Au1 K 74.47(12) 5_565 5_665 ?
Sn2 Au2 Au2 122.19(3) . 5_566 ?
Sn2 Au2 Au2 122.19(3) . 5_666 ?
Au2 Au2 Au2 110.48(5) 5_566 5_666 ?
Sn2 Au2 Sn1 83.19(5) . 5_666 ?
Au2 Au2 Sn1 148.13(6) 5_566 5_666 ?
Au2 Au2 Sn1 60.38(3) 5_666 5_666 ?
Sn2 Au2 Sn1 83.19(5) . 5_566 ?
Au2 Au2 Sn1 60.38(3) 5_566 5_566 ?
Au2 Au2 Sn1 148.13(6) 5_666 5_566 ?
Sn1 Au2 Sn1 109.71(3) 5_666 5_566 ?
Sn2 Au2 Sn1 130.29(5) . . ?
Au2 Au2 Sn1 60.04(3) 5_566 . ?
Au2 Au2 Sn1 60.04(3) 5_666 . ?
Sn1 Au2 Sn1 120.42(3) 5_666 . ?
Sn1 Au2 Sn1 120.42(3) 5_566 . ?
Sn2 Au2 Au2 88.87(3) . 2_565 ?
Au2 Au2 Au2 102.32(3) 5_566 2_565 ?
Au2 Au2 Au2 102.32(3) 5_666 2_565 ?
Sn1 Au2 Au2 55.560(16) 5_666 2_565 ?
Sn1 Au2 Au2 55.560(16) 5_566 2_565 ?
Sn1 Au2 Au2 140.83(4) . 2_565 ?
Sn2 Au2 K 150.44(7) . . ?
Au2 Au2 K 68.70(4) 5_566 . ?
Au2 Au2 K 68.70(4) 5_666 . ?
Sn1 Au2 K 79.94(5) 5_666 . ?
Sn1 Au2 K 79.94(5) 5_566 . ?
Sn1 Au2 K 79.27(7) . . ?
Au2 Au2 K 61.56(6) 2_565 . ?
Sn2 Au2 K 66.12(10) . 5_566 ?
Au2 Au2 K 63.00(9) 5_566 5_566 ?
Au2 Au2 K 128.89(6) 5_666 5_566 ?
Sn1 Au2 K 147.97(11) 5_666 5_566 ?
Sn1 Au2 K 76.76(2) 5_566 5_566 ?
Sn1 Au2 K 77.16(9) . 5_566 ?
Au2 Au2 K 128.79(4) 2_565 5_566 ?
K Au2 K 131.69(6) . 5_566 ?
Sn2 Au2 K 66.12(10) . 5_666 ?
Au2 Au2 K 128.89(6) 5_566 5_666 ?
Au2 Au2 K 63.00(9) 5_666 5_666 ?
Sn1 Au2 K 76.76(2) 5_666 5_666 ?
Sn1 Au2 K 147.97(11) 5_566 5_666 ?
Sn1 Au2 K 77.16(9) . 5_666 ?
Au2 Au2 K 128.79(4) 2_565 5_666 ?
K Au2 K 131.69(6) . 5_666 ?
K Au2 K 82.36(8) 5_566 5_666 ?
Au2 Sn1 Au2 167.66(9) 5_666 6_556 ?
Au2 Sn1 Au2 68.88(3) 5_666 6_656 ?
Au2 Sn1 Au2 109.71(3) 6_556 6_656 ?
Au2 Sn1 Au2 109.71(3) 5_666 5_566 ?
Au2 Sn1 Au2 68.88(3) 6_556 5_566 ?
Au2 Sn1 Au2 167.66(9) 6_656 5_566 ?
Au2 Sn1 Au2 59.58(3) 5_666 . ?
Au2 Sn1 Au2 111.75(5) 6_556 . ?
Au2 Sn1 Au2 111.75(5) 6_656 . ?
Au2 Sn1 Au2 59.58(3) 5_566 . ?
Au2 Sn1 Au2 111.75(5) 5_666 2 ?
Au2 Sn1 Au2 59.58(3) 6_556 2 ?
Au2 Sn1 Au2 59.58(3) 6_656 2 ?
Au2 Sn1 Au2 111.75(5) 5_566 2 ?
Au2 Sn1 Au2 101.66(7) . 2 ?
Au2 Sn1 Au1 96.17(5) 5_666 . ?
Au2 Sn1 Au1 96.17(5) 6_556 . ?
Au2 Sn1 Au1 96.17(5) 6_656 . ?
Au2 Sn1 Au1 96.17(5) 5_566 . ?
Au2 Sn1 Au1 129.17(4) . . ?
Au2 Sn1 Au1 129.17(4) 2 . ?
Au2 Sn1 K 124.91(2) 5_666 1_545 ?
Au2 Sn1 K 59.37(3) 6_556 1_545 ?
Au2 Sn1 K 59.37(3) 6_656 1_545 ?
Au2 Sn1 K 124.91(2) 5_566 1_545 ?
Au2 Sn1 K 157.83(11) . 1_545 ?
Au2 Sn1 K 56.16(9) 2 1_545 ?
Au1 Sn1 K 73.01(10) . 1_545 ?
Au2 Sn1 K 59.37(3) 5_666 . ?
Au2 Sn1 K 124.91(2) 6_556 . ?
Au2 Sn1 K 124.91(2) 6_656 . ?
Au2 Sn1 K 59.37(3) 5_566 . ?
Au2 Sn1 K 56.16(9) . . ?
Au2 Sn1 K 157.83(11) 2 . ?
Au1 Sn1 K 73.01(10) . . ?
K Sn1 K 146.0(2) 1_545 . ?
Au2 Sn1 K 55.87(5) 5_666 5_666 ?
Au2 Sn1 K 112.68(7) 6_556 5_666 ?
Au2 Sn1 K 55.87(5) 6_656 5_666 ?
Au2 Sn1 K 112.68(7) 5_566 5_666 ?
Au2 Sn1 K 59.00(4) . 5_666 ?
Au2 Sn1 K 59.00(4) 2 5_666 ?
Au1 Sn1 K 144.63(6) . 5_666 ?
K Sn1 K 103.79(9) 1_545 5_666 ?
K Sn1 K 103.79(9) . 5_666 ?
Au2 Sn1 K 112.68(7) 5_666 5_566 ?
Au2 Sn1 K 55.87(5) 6_556 5_566 ?
Au2 Sn1 K 112.68(7) 6_656 5_566 ?
Au2 Sn1 K 55.87(5) 5_566 5_566 ?
Au2 Sn1 K 59.00(4) . 5_566 ?
Au2 Sn1 K 59.00(4) 2 5_566 ?
Au1 Sn1 K 144.63(6) . 5_566 ?
K Sn1 K 103.79(9) 1_545 5_566 ?
K Sn1 K 103.79(9) . 5_566 ?
K Sn1 K 70.74(12) 5_666 5_566 ?
Au2 Sn2 Au1 100.12(4) . 5_666 ?
Au2 Sn2 Au1 100.12(4) . 5_566 ?
Au1 Sn2 Au1 110.17(5) 5_666 5_566 ?
Au2 Sn2 Au1 127.03(6) . 1_556 ?
Au1 Sn2 Au1 109.21(3) 5_666 1_556 ?
Au1 Sn2 Au1 109.21(3) 5_566 1_556 ?
Au2 Sn2 Sn2 91.13(3) . 2_565 ?
Au1 Sn2 Sn2 56.76(2) 5_666 2_565 ?
Au1 Sn2 Sn2 56.76(2) 5_566 2_565 ?
Au1 Sn2 Sn2 141.84(3) 1_556 2_565 ?
Au2 Sn2 K 67.72(11) . 5_566 ?
Au1 Sn2 K 164.31(9) 5_666 5_566 ?
Au1 Sn2 K 82.53(3) 5_566 5_566 ?
Au1 Sn2 K 73.49(9) 1_556 5_566 ?
Sn2 Sn2 K 130.50(4) 2_565 5_566 ?
Au2 Sn2 K 67.72(11) . 5_666 ?
Au1 Sn2 K 82.53(3) 5_666 5_666 ?
Au1 Sn2 K 164.31(9) 5_566 5_666 ?
Au1 Sn2 K 73.49(9) 1_556 5_666 ?
Sn2 Sn2 K 130.50(4) 2_565 5_666 ?
K Sn2 K 83.57(8) 5_566 5_666 ?
Au2 Sn2 K 157.34(6) . 1_556 ?
Au1 Sn2 K 68.17(4) 5_666 1_556 ?
Au1 Sn2 K 68.17(4) 5_566 1_556 ?
Au1 Sn2 K 75.62(5) 1_556 1_556 ?
Sn2 Sn2 K 66.22(5) 2_565 1_556 ?
K Sn2 K 126.67(8) 5_566 1_556 ?
K Sn2 K 126.67(8) 5_666 1_556 ?
Au2 K Au2 56.87(11) 2_565 . ?
Au2 K Sn2 129.16(12) 2_565 5_566 ?
Au2 K Sn2 90.74(6) . 5_566 ?
Au2 K Sn2 90.74(6) 2_565 6_666 ?
Au2 K Sn2 129.16(12) . 6_666 ?
Sn2 K Sn2 137.0(2) 5_566 6_666 ?
Au2 K Sn2 129.16(12) 2_565 5_666 ?
Au2 K Sn2 90.74(6) . 5_666 ?
Sn2 K Sn2 83.57(8) 5_566 5_666 ?
Sn2 K Sn2 80.99(8) 6_666 5_666 ?
Au2 K Sn2 90.74(6) 2_565 6_566 ?
Au2 K Sn2 129.16(12) . 6_566 ?
Sn2 K Sn2 80.99(8) 5_566 6_566 ?
Sn2 K Sn2 83.57(8) 6_666 6_566 ?
Sn2 K Sn2 137.0(2) 5_666 6_566 ?
Au2 K Au2 48.31(6) 2_565 6_666 ?
Au2 K Au2 86.07(13) . 6_666 ?
Sn2 K Au2 176.8(2) 5_566 6_666 ?
Sn2 K Au2 46.16(3) 6_666 6_666 ?
Sn2 K Au2 96.95(2) 5_666 6_666 ?
Sn2 K Au2 100.65(3) 6_566 6_666 ?
Au2 K Au2 86.07(13) 2_565 5_566 ?
Au2 K Au2 48.31(6) . 5_566 ?
Sn2 K Au2 46.16(3) 5_566 5_566 ?
Sn2 K Au2 176.8(2) 6_666 5_566 ?
Sn2 K Au2 100.65(3) 5_666 5_566 ?
Sn2 K Au2 96.95(2) 6_566 5_566 ?
Au2 K Au2 130.7(2) 6_666 5_566 ?
Au2 K Au2 48.31(6) 2_565 6_566 ?
Au2 K Au2 86.07(13) . 6_566 ?
Sn2 K Au2 96.95(2) 5_566 6_566 ?
Sn2 K Au2 100.65(3) 6_666 6_566 ?
Sn2 K Au2 176.8(2) 5_666 6_566 ?
Sn2 K Au2 46.16(3) 6_566 6_566 ?
Au2 K Au2 82.36(8) 6_666 6_566 ?
Au2 K Au2 77.57(8) 5_566 6_566 ?
Au2 K Au2 86.07(13) 2_565 5_666 ?
Au2 K Au2 48.31(6) . 5_666 ?
Sn2 K Au2 100.65(3) 5_566 5_666 ?
Sn2 K Au2 96.95(2) 6_666 5_666 ?
Sn2 K Au2 46.16(3) 5_666 5_666 ?
Sn2 K Au2 176.8(2) 6_566 5_666 ?
Au2 K Au2 77.57(8) 6_666 5_666 ?
Au2 K Au2 82.36(8) 5_566 5_666 ?
Au2 K Au2 130.7(2) 6_566 5_666 ?
Au2 K Au1 134.43(2) 2_565 5_565 ?
Au2 K Au1 134.43(2) . 5_565 ?
Sn2 K Au1 45.98(6) 5_566 5_565 ?
Sn2 K Au1 96.40(14) 6_666 5_565 ?
Sn2 K Au1 96.40(14) 5_666 5_565 ?
Sn2 K Au1 45.98(6) 6_566 5_565 ?
Au2 K Au1 136.93(10) 6_666 5_565 ?
Au2 K Au1 86.20(5) 5_566 5_565 ?
Au2 K Au1 86.20(5) 6_566 5_565 ?
Au2 K Au1 136.93(10) 5_666 5_565 ?
Au2 K Au1 134.43(2) 2_565 5_665 ?
Au2 K Au1 134.43(2) . 5_665 ?
Sn2 K Au1 96.40(14) 5_566 5_665 ?
Sn2 K Au1 45.98(6) 6_666 5_665 ?
Sn2 K Au1 45.98(6) 5_666 5_665 ?
Sn2 K Au1 96.40(14) 6_566 5_665 ?
Au2 K Au1 86.20(5) 6_666 5_665 ?
Au2 K Au1 136.93(10) 5_566 5_665 ?
Au2 K Au1 136.93(10) 6_566 5_665 ?
Au2 K Au1 86.20(5) 5_666 5_665 ?
Au1 K Au1 74.47(12) 5_565 5_665 ?

loop_
_geom_bond_atom_site_label_1
_geom_bond_atom_site_label_2
_geom_bond_distance
_geom_bond_site_symmetry_2
_geom_bond_publ_flag
Au1 Sn2 2.8423(9) 5_666 ?
Au1 Sn2 2.8423(9) 6_556 ?
Au1 Sn2 2.8423(9) 6_656 ?
Au1 Sn2 2.8423(9) 5_566 ?
Au1 Sn2 2.8889(16) 2_554 ?
Au1 Sn2 2.8889(16) 1_554 ?
Au1 Sn1 2.921(2) . ?
Au1 K 3.852(5) 5_565 ?
Au1 K 3.852(5) 5_665 ?
Au2 Sn2 2.7590(17) . ?
Au2 Au2 2.8370(10) 5_566 ?
Au2 Au2 2.8370(10) 5_666 ?
Au2 Sn1 2.8504(7) 5_666 ?
Au2 Sn1 2.8504(7) 5_566 ?
Au2 Sn1 2.8600(16) . ?
Au2 Au2 3.2240(18) 2_565 ?
Au2 K 3.385(6) . ?
Au2 K 3.540(3) 5_566 ?
Au2 K 3.540(3) 5_666 ?
Sn1 Au2 2.8504(7) 5_666 ?
Sn1 Au2 2.8504(7) 6_556 ?
Sn1 Au2 2.8504(7) 6_656 ?
Sn1 Au2 2.8504(7) 5_566 ?
Sn1 Au2 2.8600(16) 2 ?
Sn1 K 4.004(2) 1_545 ?
Sn1 K 4.004(2) . ?
Sn1 K 4.026(6) 5_666 ?
Sn1 K 4.026(6) 5_566 ?
Sn2 Au1 2.8423(9) 5_666 ?
Sn2 Au1 2.8423(9) 5_566 ?
Sn2 Au1 2.8889(16) 1_556 ?
Sn2 Sn2 3.116(3) 2_565 ?
Sn2 K 3.498(3) 5_566 ?
Sn2 K 3.498(3) 5_666 ?
Sn2 K 3.863(6) 1_556 ?
K Au2 3.385(6) 2_565 ?
K Sn2 3.498(3) 5_566 ?
K Sn2 3.498(3) 6_666 ?
K Sn2 3.498(3) 5_666 ?
K Sn2 3.498(3) 6_566 ?
K Au2 3.540(3) 6_666 ?
K Au2 3.540(3) 5_566 ?
K Au2 3.540(3) 6_566 ?
K Au2 3.540(3) 5_666 ?
K Au1 3.852(5) 5_565 ?
K Au1 3.852(5) 5_665 ?
